data_4115136
loop_
_publ_author_name
'Myunghyun Paik Suh'
'Jung Woo Ko'
'Hye Jin Choi'

_publ_section_title
;
 A Metal-Organic Bilayer Open Framework with a Dynamic Component:
 Single-Crystal-to-Single-Crystal Transformations
;
_journal_name_full 'Journal of the American Chemical Society'
_journal_page_first 10976
_journal_page_last 10977
_journal_paper_doi 10.1021/ja017560y
_journal_volume 124
_journal_year 2002
_chemical_formula_sum 'C99 H145 N15 Ni3 O21.5'
_chemical_formula_weight 2065.43
_chemical_name_systematic
; 
 ? 
;
_space_group_IT_number 2
_symmetry_cell_setting triclinic
_symmetry_space_group_name_Hall '-P 1'
_symmetry_space_group_name_H-M 'P -1'
_atom_sites_solution_hydrogens geom
_atom_sites_solution_primary direct
_atom_sites_solution_secondary difmap
_audit_creation_method SHELXL-97
_cell_angle_alpha 70.498(5)
_cell_angle_beta 71.084(5)
_cell_angle_gamma 76.297(5)
_cell_formula_units_Z 2
_cell_length_a 16.460(5)
_cell_length_b 19.849(5)
_cell_length_c 20.419(5)
_cell_measurement_temperature 293(2)
_cell_volume 5887(3)
_computing_structure_refinement 'SHELXL-97 (Sheldrick, 1997)'
_computing_structure_solution 'SHELXS-97 (Sheldrick, 1990)'
_diffrn_ambient_temperature 293(2)
_diffrn_measured_fraction_theta_full 0.696
_diffrn_measured_fraction_theta_max 0.696
_diffrn_radiation_monochromator graphite
_diffrn_radiation_source 'fine-focus sealed tube'
_diffrn_radiation_type MoK\a
_diffrn_radiation_wavelength 0.71073
_diffrn_reflns_av_R_equivalents 0.1444
_diffrn_reflns_av_sigmaI/netI 0.6290
_diffrn_reflns_limit_h_max 19
_diffrn_reflns_limit_h_min -19
_diffrn_reflns_limit_k_max 24
_diffrn_reflns_limit_k_min -21
_diffrn_reflns_limit_l_max 19
_diffrn_reflns_limit_l_min -23
_diffrn_reflns_number 22387
_diffrn_reflns_theta_full 25.75
_diffrn_reflns_theta_max 25.75
_diffrn_reflns_theta_min 1.10
_exptl_absorpt_coefficient_mu 0.541
_exptl_crystal_density_diffrn 1.165
_exptl_crystal_F_000 2200
_refine_diff_density_max 0.670
_refine_diff_density_min -0.525
_refine_diff_density_rms 0.130
_refine_ls_extinction_method none
_refine_ls_goodness_of_fit_ref 0.943
_refine_ls_hydrogen_treatment mixed
_refine_ls_matrix_type full
_refine_ls_number_parameters 1031
_refine_ls_number_reflns 15661
_refine_ls_number_restraints 1008
_refine_ls_restrained_S_all 0.920
_refine_ls_R_factor_all 0.4091
_refine_ls_R_factor_gt 0.1299
_refine_ls_shift/su_max 6.933
_refine_ls_shift/su_mean 0.122
_refine_ls_structure_factor_coef Fsqd
_refine_ls_weighting_details 'calc w=1/[\s^2^(Fo^2^)+(0.2000P)^2^+0.0000P] where P=(Fo^2^+2Fc^2^)/3'
_refine_ls_weighting_scheme calc
_refine_ls_wR_factor_gt 0.3464
_refine_ls_wR_factor_ref 0.4543
_reflns_number_gt 3439
_reflns_number_total 15661
_reflns_threshold_expression >2sigma(I)
_cod_data_source_file ja017560y_s2_6.cif
_cod_data_source_block Ni2(C26H52N10)]3[BTC]4.14C6H6.19H2O
_cod_original_formula_sum 'C99 H145 N15 Ni3 O21.50'
_cod_database_code 4115136

loop_
_symmetry_equiv_pos_as_xyz
'x, y, z'
'-x, -y, -z'

loop_
_atom_site_label
_atom_site_type_symbol
_atom_site_fract_x
_atom_site_fract_y
_atom_site_fract_z
_atom_site_U_iso_or_equiv
_atom_site_adp_type
_atom_site_occupancy
_atom_site_symmetry_multiplicity
_atom_site_calc_flag
_atom_site_refinement_flags
NiA Ni 0.22345(14) 0.92042(13) 0.31834(16) 0.0739(10) Uani 1 1 d .
N1A N 0.1733(14) 0.8880(12) 0.1855(13) 0.092(6) Uani 1 1 d .
N2A N 0.2660(11) 0.9498(9) 0.2091(10) 0.084(6) Uani 1 1 d .
H2A H 0.3119 0.9162 0.1968 0.101 Uiso 1 1 calc R
N3A N 0.2963(10) 0.9955(7) 0.3117(13) 0.098(7) Uani 1 1 d .
H3A H 0.2571 1.0362 0.3137 0.117 Uiso 1 1 calc R
N4A N 0.1752(10) 0.8878(9) 0.4295(9) 0.088(6) Uani 1 1 d .
H4A H 0.1296 0.9215 0.4421 0.106 Uiso 1 1 calc R
N5A N 0.1599(9) 0.8474(8) 0.3160(10) 0.073(5) Uani 1 1 d .
H5A H 0.1988 0.8067 0.3127 0.087 Uiso 1 1 calc R
C1A C 0.345(2) 0.8572(15) 0.046(2) 0.128(11) Uani 1 1 d .
H1A H 0.3854 0.8497 0.0722 0.153 Uiso 1 1 calc R
C2A C 0.2048(17) 0.8603(12) 0.0429(18) 0.106(8) Uani 1 1 d .
H2A1 H 0.1466 0.8564 0.0663 0.128 Uiso 1 1 calc R
C3A C 0.263(3) 0.8499(12) 0.0794(19) 0.101(9) Uani 1 1 d .
C4A C 0.2337(14) 0.8322(11) 0.1596(16) 0.101(8) Uani 1 1 d .
H4A1 H 0.2074 0.7884 0.1785 0.122 Uiso 1 1 calc R
H4A2 H 0.2841 0.8229 0.1779 0.122 Uiso 1 1 calc R
C5A C 0.2050(13) 0.9543(14) 0.1698(11) 0.092(7) Uani 1 1 d .
H5A1 H 0.1561 0.9909 0.1809 0.110 Uiso 1 1 calc R
H5A2 H 0.2329 0.9699 0.1185 0.110 Uiso 1 1 calc R
C6A C 0.3007(15) 1.0188(14) 0.1895(12) 0.115(9) Uani 1 1 d .
H6A1 H 0.2528 1.0579 0.1933 0.138 Uiso 1 1 calc R
H6A2 H 0.3358 1.0292 0.1398 0.138 Uiso 1 1 calc R
C7A C 0.3553(15) 1.0147(13) 0.2384(14) 0.109(8) Uani 1 1 d .
H7A1 H 0.4059 0.9781 0.2331 0.131 Uiso 1 1 calc R
H7A2 H 0.3743 1.0609 0.2277 0.131 Uiso 1 1 calc R
C8A C 0.3273(15) 0.9751(11) 0.3831(19) 0.127(11) Uani 1 1 d .
H8A1 H 0.3774 0.9378 0.3790 0.152 Uiso 1 1 calc R
H8A2 H 0.3475 1.0173 0.3829 0.152 Uiso 1 1 calc R
C9A C 0.2656(17) 0.9492(19) 0.4565(14) 0.125(12) Uani 1 1 d .
H9A1 H 0.2937 0.9456 0.4928 0.150 Uiso 1 1 calc R
H9A2 H 0.2149 0.9858 0.4612 0.150 Uiso 1 1 calc R
C10A C 0.2353(16) 0.8782(15) 0.4731(15) 0.122(10) Uani 1 1 d .
H10A H 0.2845 0.8420 0.4618 0.146 Uiso 1 1 calc R
H10B H 0.2060 0.8620 0.5240 0.146 Uiso 1 1 calc R
C11A C 0.1407(13) 0.8226(13) 0.4419(12) 0.104(7) Uani 1 1 d .
H11A H 0.0997 0.8122 0.4892 0.124 Uiso 1 1 calc R
H11B H 0.1876 0.7824 0.4414 0.124 Uiso 1 1 calc R
C12A C 0.0957(12) 0.8295(10) 0.3852(16) 0.094(8) Uani 1 1 d .
H12A H 0.0759 0.7845 0.3931 0.112 Uiso 1 1 calc R
H12B H 0.0461 0.8674 0.3871 0.112 Uiso 1 1 calc R
C13A C 0.1198(14) 0.8695(13) 0.2532(18) 0.106(9) Uani 1 1 d .
H13A H 0.0920 0.8298 0.2570 0.127 Uiso 1 1 calc R
H13B H 0.0745 0.9101 0.2587 0.127 Uiso 1 1 calc R
NiB Ni 0.72557(15) 0.42206(12) 0.32073(16) 0.0771(10) Uani 1 1 d .
N1B N 0.8626(16) 0.5170(11) 0.1792(14) 0.123(8) Uani 1 1 d .
N2B N 0.8330(9) 0.4629(10) 0.3102(14) 0.097(7) Uani 1 1 d .
H2B H 0.8788 0.4276 0.3028 0.116 Uiso 1 1 calc R
N3B N 0.7023(12) 0.3962(10) 0.4329(10) 0.101(6) Uani 1 1 d .
H3B H 0.6608 0.4318 0.4471 0.121 Uiso 1 1 calc R
N4B N 0.6167(11) 0.3868(12) 0.3321(14) 0.100(7) Uani 1 1 d .
H4B H 0.5722 0.4229 0.3399 0.120 Uiso 1 1 calc R
N5B N 0.7456(12) 0.4450(10) 0.2128(10) 0.089(6) Uani 1 1 d .
H5B H 0.7844 0.4081 0.1986 0.107 Uiso 1 1 calc R
C1B C 0.958(2) 0.553(4) 0.042(3) 0.28(4) Uani 1 1 d .
H1B H 0.9332 0.5865 0.0684 0.337 Uiso 1 1 calc R
C2B C 1.018(2) 0.4264(19) 0.029(4) 0.23(3) Uani 1 1 d .
H2B1 H 1.0291 0.3776 0.0529 0.271 Uiso 1 1 calc R
C3B C 0.971(3) 0.480(4) 0.075(3) 0.23(3) Uani 1 1 d .
C4B C 0.9366(16) 0.4699(12) 0.1554(17) 0.137(9) Uani 1 1 d .
H4B1 H 0.9234 0.4209 0.1777 0.165 Uiso 1 1 calc R
H4B2 H 0.9826 0.4742 0.1731 0.165 Uiso 1 1 calc R
C5B C 0.8508(14) 0.5273(12) 0.245(2) 0.113(10) Uani 1 1 d .
H5B1 H 0.8028 0.5659 0.2513 0.136 Uiso 1 1 calc R
H5B2 H 0.9023 0.5439 0.2437 0.136 Uiso 1 1 calc R
C6B C 0.8214(15) 0.4689(16) 0.3835(18) 0.124(11) Uani 1 1 d .
H6B1 H 0.7828 0.5130 0.3890 0.149 Uiso 1 1 calc R
H6B2 H 0.8772 0.4726 0.3876 0.149 Uiso 1 1 calc R
C7B C 0.7849(16) 0.4058(15) 0.4442(13) 0.108(9) Uani 1 1 d .
H7B1 H 0.8267 0.3622 0.4440 0.129 Uiso 1 1 calc R
H7B2 H 0.7726 0.4154 0.4903 0.129 Uiso 1 1 calc R
C8B C 0.669(2) 0.3300(12) 0.4732(13) 0.146(13) Uani 1 1 d .
H8B1 H 0.6511 0.3268 0.5242 0.175 Uiso 1 1 calc R
H8B2 H 0.7140 0.2897 0.4656 0.175 Uiso 1 1 calc R
C9B C 0.5890(15) 0.3262(15) 0.449(2) 0.185(19) Uani 1 1 d .
H9B1 H 0.5610 0.2871 0.4857 0.222 Uiso 1 1 calc R
H9B2 H 0.5495 0.3702 0.4533 0.222 Uiso 1 1 calc R
C10B C 0.588(2) 0.3179(19) 0.384(2) 0.144(13) Uani 1 1 d .
H10C H 0.5304 0.3136 0.3846 0.172 Uiso 1 1 calc R
H10D H 0.6283 0.2762 0.3731 0.172 Uiso 1 1 calc R
C11B C 0.6186(17) 0.3735(12) 0.267(2) 0.130(12) Uani 1 1 d .
H11C H 0.5606 0.3732 0.2655 0.156 Uiso 1 1 calc R
H11D H 0.6538 0.3277 0.2628 0.156 Uiso 1 1 calc R
C12B C 0.660(2) 0.438(2) 0.2064(17) 0.162(15) Uani 1 1 d .
H12C H 0.6683 0.4318 0.1597 0.194 Uiso 1 1 calc R
H12D H 0.6210 0.4830 0.2091 0.194 Uiso 1 1 calc R
C13B C 0.7812(19) 0.5102(17) 0.1704(13) 0.124(10) Uani 1 1 d .
H13C H 0.7386 0.5506 0.1818 0.149 Uiso 1 1 calc R
H13D H 0.7896 0.5145 0.1200 0.149 Uiso 1 1 calc R
NiC Ni 0.72475(15) -0.07650(13) 0.31517(16) 0.0795(11) Uani 1 1 d .
N1C N 0.6285(13) 0.0225(11) 0.1825(13) 0.089(6) Uani 1 1 d .
N2C N 0.6141(9) -0.0033(7) 0.3165(10) 0.065(4) Uani 1 1 d .
H2C H 0.6292 0.0401 0.3101 0.079 Uiso 1 1 calc R
N3C N 0.6813(10) -0.1034(8) 0.4256(8) 0.086(5) Uani 1 1 d .
H3C H 0.6584 -0.1450 0.4395 0.103 Uiso 1 1 calc R
N4C N 0.8384(11) -0.1514(8) 0.3118(14) 0.107(7) Uani 1 1 d .
H4C H 0.8229 -0.1948 0.3185 0.128 Uiso 1 1 calc R
N5C N 0.7648(10) -0.0532(7) 0.2054(9) 0.081(5) Uani 1 1 d .
H5C H 0.7892 -0.0121 0.1899 0.097 Uiso 1 1 calc R
C1C C 0.6316(18) 0.1243(13) 0.025(2) 0.135(11) Uani 1 1 d .
H1C H 0.5735 0.1190 0.0472 0.161 Uiso 1 1 calc R
C2C C 0.7658(19) 0.1232(11) 0.030(2) 0.096(8) Uani 1 1 d .
H2C1 H 0.8064 0.1191 0.0540 0.115 Uiso 1 1 calc R
C3C C 0.683(2) 0.1116(12) 0.0726(17) 0.101(8) Uani 1 1 d .
C4C C 0.6569(15) 0.0943(14) 0.1501(17) 0.109(8) Uani 1 1 d .
H4C1 H 0.6097 0.1305 0.1651 0.131 Uiso 1 1 calc R
H4C2 H 0.7051 0.0951 0.1672 0.131 Uiso 1 1 calc R
C5C C 0.5765(14) 0.0057(11) 0.2544(17) 0.099(8) Uani 1 1 d .
H5C1 H 0.5548 -0.0389 0.2634 0.119 Uiso 1 1 calc R
H5C2 H 0.5266 0.0432 0.2572 0.119 Uiso 1 1 calc R
C6C C 0.5574(13) -0.0232(12) 0.3892(15) 0.098(7) Uani 1 1 d .
H6C1 H 0.5281 -0.0625 0.3943 0.118 Uiso 1 1 calc R
H6C2 H 0.5134 0.0177 0.3970 0.118 Uiso 1 1 calc R
C7C C 0.6061(14) -0.0457(11) 0.4444(13) 0.116(8) Uani 1 1 d .
H7C1 H 0.5684 -0.0648 0.4918 0.139 Uiso 1 1 calc R
H7C2 H 0.6276 -0.0046 0.4452 0.139 Uiso 1 1 calc R
C8C C 0.7491(16) -0.1186(12) 0.4635(13) 0.128(10) Uani 1 1 d .
H8C1 H 0.7229 -0.1333 0.5151 0.153 Uiso 1 1 calc R
H8C2 H 0.7731 -0.0746 0.4522 0.153 Uiso 1 1 calc R
C9C C 0.8232(15) -0.1780(12) 0.4429(14) 0.106(8) Uani 1 1 d .
H9C1 H 0.8593 -0.1909 0.4758 0.127 Uiso 1 1 calc R
H9C2 H 0.7977 -0.2204 0.4510 0.127 Uiso 1 1 calc R
C10C C 0.8792(12) -0.1612(10) 0.3695(14) 0.080(7) Uani 1 1 d .
H10E H 0.9278 -0.1998 0.3663 0.096 Uiso 1 1 calc R
H10F H 0.9023 -0.1173 0.3604 0.096 Uiso 1 1 calc R
C11C C 0.8937(14) -0.1290(12) 0.2339(17) 0.117(9) Uani 1 1 d .
H11E H 0.9211 -0.0879 0.2264 0.141 Uiso 1 1 calc R
H11F H 0.9389 -0.1685 0.2238 0.141 Uiso 1 1 calc R
C12C C 0.8352(14) -0.1095(10) 0.1840(12) 0.098(7) Uani 1 1 d .
H12E H 0.8679 -0.0916 0.1343 0.117 Uiso 1 1 calc R
H12F H 0.8116 -0.1516 0.1884 0.117 Uiso 1 1 calc R
C13C C 0.6948(12) -0.0369(11) 0.1685(11) 0.084(6) Uani 1 1 d .
H13E H 0.7212 -0.0263 0.1169 0.100 Uiso 1 1 calc R
H13F H 0.6674 -0.0798 0.1832 0.100 Uiso 1 1 calc R
O1 O 0.6494(6) -0.1542(7) 0.3167(7) 0.077(4) Uani 1 1 d .
O2 O 0.7219(9) -0.2585(8) 0.3568(10) 0.143(7) Uani 1 1 d .
O3 O 0.3405(7) 0.8436(7) 0.3206(7) 0.082(4) Uani 1 1 d .
O4 O 0.3095(9) 0.7425(8) 0.3204(9) 0.111(6) Uani 1 1 d .
O5 O 0.6566(8) 0.5294(6) 0.3175(7) 0.084(4) Uani 1 1 d .
O6 O 0.5150(9) 0.5185(8) 0.3455(10) 0.126(7) Uani 1 1 d .
O7 O 0.1041(7) 0.9974(7) 0.3134(7) 0.083(4) Uani 1 1 d .
O8 O 0.1347(9) 1.0925(8) 0.3280(10) 0.141(7) Uani 1 1 d .
O9 O 0.7952(8) 0.3168(6) 0.3161(7) 0.094(5) Uani 1 1 d .
O10 O 0.9255(9) 0.3139(7) 0.3236(9) 0.124(6) Uani 1 1 d .
O11 O 0.7995(7) 0.0029(7) 0.3087(7) 0.093(5) Uani 1 1 d .
O12 O 0.7035(8) 0.1037(7) 0.3117(9) 0.117(6) Uani 1 1 d .
C1 C 0.6589(14) -0.2222(13) 0.3343(12) 0.093(8) Uani 1 1 d .
C2 C 0.3595(13) 0.7786(12) 0.3223(10) 0.067(6) Uani 1 1 d .
C3 C 0.5732(17) 0.5520(12) 0.3350(12) 0.086(7) Uani 1 1 d .
C4 C 0.5927(11) 0.7417(11) 0.3317(10) 0.070(6) Uani 1 1 d .
C5 C 0.5120(11) 0.7770(9) 0.3270(8) 0.053(5) Uani 1 1 d .
H5 H 0.4995 0.8262 0.3231 0.064 Uiso 1 1 calc R
C6 C 0.4479(12) 0.7418(10) 0.3280(9) 0.060(5) Uani 1 1 d .
C7 C 0.4699(11) 0.6713(11) 0.3288(9) 0.075(6) Uani 1 1 d .
H7 H 0.4291 0.6471 0.3268 0.090 Uiso 1 1 calc R
C8 C 0.5560(13) 0.6324(10) 0.3328(11) 0.080(6) Uani 1 1 d .
C9 C 0.6162(12) 0.6701(11) 0.3342(9) 0.069(6) Uani 1 1 d .
H9 H 0.6717 0.6471 0.3368 0.083 Uiso 1 1 calc R
C10 C 0.0846(13) 1.0608(12) 0.3197(11) 0.080(7) Uani 1 1 d .
C11 C 0.8665(16) 0.2850(11) 0.3200(11) 0.079(7) Uani 1 1 d .
C12 C 0.7748(16) 0.0694(11) 0.3109(11) 0.084(7) Uani 1 1 d .
C13 C 0.9923(12) 0.0984(10) 0.3218(10) 0.066(6) Uani 1 1 d .
C14 C 0.9699(13) 0.1702(10) 0.3219(10) 0.079(6) Uani 1 1 d .
H14 H 1.0116 0.1933 0.3240 0.095 Uiso 1 1 calc R
C15 C 0.8889(12) 0.2093(11) 0.3191(9) 0.061(6) Uani 1 1 d .
C16 C 0.8315(12) 0.1744(10) 0.3167(10) 0.072(6) Uani 1 1 d .
H16 H 0.7764 0.1996 0.3155 0.086 Uiso 1 1 calc R
C17 C 0.8472(12) 0.1010(10) 0.3159(9) 0.065(5) Uani 1 1 d .
C18 C 0.9308(12) 0.0637(10) 0.3179(10) 0.081(6) Uani 1 1 d .
H18 H 0.9449 0.0159 0.3165 0.097 Uiso 1 1 calc R
C19 C 0.0200(15) 0.0221(14) 0.0951(17) 0.171(10) Uiso 1 1 d D
H19 H 0.0279 -0.0280 0.1077 0.205 Uiso 1 1 calc R
C20 C -0.0307(14) 0.0583(17) 0.1411(13) 0.163(10) Uiso 1 1 d D
H20 H -0.0588 0.0327 0.1871 0.195 Uiso 1 1 calc R
C21 C -0.0428(17) 0.1292(18) 0.124(2) 0.244(16) Uiso 1 1 d D
H21 H -0.0791 0.1514 0.1591 0.293 Uiso 1 1 calc R
C22 C -0.007(3) 0.1703(19) 0.061(2) 0.45(4) Uiso 1 1 d D
H22 H -0.0151 0.2205 0.0488 0.541 Uiso 1 1 calc R
C23 C 0.043(3) 0.131(2) 0.018(2) 0.77(9) Uiso 1 1 d D
H23 H 0.0710 0.1573 -0.0275 0.927 Uiso 1 1 calc R
C24 C 0.0585(18) 0.061(2) 0.0310(17) 0.278(19) Uiso 1 1 d D
H24 H 0.0953 0.0388 -0.0039 0.333 Uiso 1 1 calc R
C25 C 0.6902(19) 0.294(2) 0.083(2) 0.31(2) Uiso 1 1 d D
H25 H 0.6436 0.2700 0.0940 0.368 Uiso 1 1 calc R
C26 C 0.744(2) 0.2716(14) 0.1242(15) 0.233(15) Uiso 1 1 d D
H26 H 0.7360 0.2311 0.1636 0.279 Uiso 1 1 calc R
C27 C 0.810(2) 0.3060(19) 0.1097(17) 0.206(13) Uiso 1 1 d D
H27 H 0.8480 0.2892 0.1391 0.247 Uiso 1 1 calc R
C28 C 0.8240(19) 0.3637(19) 0.054(2) 0.236(15) Uiso 1 1 d D
H28 H 0.8702 0.3885 0.0435 0.284 Uiso 1 1 calc R
C29 C 0.768(3) 0.3842(17) 0.0150(17) 0.34(2) Uiso 1 1 d D
H29 H 0.7760 0.4252 -0.0240 0.408 Uiso 1 1 calc R
C30 C 0.701(2) 0.351(2) 0.026(2) 0.267(17) Uiso 1 1 d D
H30 H 0.6645 0.3675 -0.0036 0.320 Uiso 1 1 calc R
C31 C 0.5372(18) 0.9334(16) 0.096(2) 0.213(13) Uiso 1 1 d D
H31 H 0.5141 0.9781 0.1044 0.256 Uiso 1 1 calc R
C32 C 0.5899(19) 0.9284(19) 0.0334(18) 0.238(15) Uiso 1 1 d D
H32 H 0.6046 0.9702 -0.0028 0.286 Uiso 1 1 calc R
C33 C 0.6223(19) 0.865(3) 0.021(2) 0.37(3) Uiso 1 1 d D
H33 H 0.6598 0.8645 -0.0238 0.448 Uiso 1 1 calc R
C34 C 0.605(2) 0.804(2) 0.069(3) 0.57(5) Uiso 1 1 d D
H34 H 0.6275 0.7589 0.0603 0.689 Uiso 1 1 calc R
C35 C 0.553(2) 0.8129(17) 0.130(2) 0.258(16) Uiso 1 1 d D
H35 H 0.5387 0.7712 0.1664 0.309 Uiso 1 1 calc R
C36 C 0.5181(14) 0.874(2) 0.1453(15) 0.189(12) Uiso 1 1 d D
H36 H 0.4807 0.8745 0.1904 0.227 Uiso 1 1 calc R
C37 C 0.361(4) 0.1832(18) 0.316(3) 0.34(2) Uiso 1 1 d D
H37 H 0.3305 0.1582 0.3613 0.407 Uiso 1 1 calc R
C38 C 0.437(5) 0.201(3) 0.307(3) 0.39(3) Uiso 1 1 d D
H38 H 0.4604 0.1885 0.3463 0.468 Uiso 1 1 calc R
C39 C 0.481(3) 0.236(3) 0.243(5) 0.47(4) Uiso 1 1 d D
H39 H 0.5347 0.2471 0.2385 0.559 Uiso 1 1 calc R
C40 C 0.454(5) 0.255(2) 0.184(3) 0.42(3) Uiso 1 1 d D
H40 H 0.4847 0.2803 0.1391 0.502 Uiso 1 1 calc R
C41 C 0.378(5) 0.235(3) 0.198(3) 0.57(5) Uiso 1 1 d D
H41 H 0.3561 0.2466 0.1580 0.682 Uiso 1 1 calc R
C42 C 0.329(3) 0.201(3) 0.260(4) 0.44(4) Uiso 1 1 d D
H42 H 0.2753 0.1908 0.2643 0.534 Uiso 1 1 calc R
C43 C 0.790(5) 0.684(5) -0.066(4) 0.61(6) Uiso 1 1 d D
H43 H 0.7728 0.7032 -0.0271 0.734 Uiso 1 1 calc R
C44 C 0.759(3) 0.628(5) -0.064(3) 0.56(5) Uiso 1 1 d D
H44 H 0.7187 0.6071 -0.0220 0.674 Uiso 1 1 calc R
C45 C 0.780(4) 0.598(3) -0.118(5) 0.52(4) Uiso 1 1 d D
H45 H 0.7552 0.5586 -0.1119 0.624 Uiso 1 1 calc R
C46 C 0.836(5) 0.624(4) -0.180(4) 0.50(5) Uiso 1 1 d D
H46 H 0.8526 0.6052 -0.2190 0.601 Uiso 1 1 calc R
C47 C 0.865(2) 0.680(4) -0.178(3) 0.35(3) Uiso 1 1 d D
H47 H 0.9047 0.7000 -0.2203 0.423 Uiso 1 1 calc R
C48 C 0.846(4) 0.712(3) -0.127(5) 0.73(8) Uiso 1 1 d D
H48 H 0.8717 0.7521 -0.1331 0.872 Uiso 1 1 calc R
C49 C 0.9326(19) 0.6755(11) 0.2692(17) 0.200(12) Uiso 1 1 d D
H49 H 0.8822 0.6716 0.3070 0.240 Uiso 1 1 calc R
C50 C 0.929(2) 0.6920(11) 0.202(2) 0.239(15) Uiso 1 1 d D
H50 H 0.8748 0.6995 0.1930 0.287 Uiso 1 1 calc R
C51 C 0.998(3) 0.6983(12) 0.1458(17) 0.243(16) Uiso 1 1 d D
H51 H 0.9918 0.7099 0.0995 0.292 Uiso 1 1 calc R
C52 C 1.076(2) 0.6882(13) 0.155(2) 0.256(17) Uiso 1 1 d D
H52 H 1.1265 0.6922 0.1178 0.307 Uiso 1 1 calc R
C53 C 1.076(2) 0.6719(13) 0.224(2) 0.233(15) Uiso 1 1 d D
H53 H 1.1296 0.6645 0.2325 0.279 Uiso 1 1 calc R
C54 C 1.008(2) 0.6649(11) 0.2816(17) 0.217(14) Uiso 1 1 d D
H54 H 1.0145 0.6532 0.3279 0.261 Uiso 1 1 calc R
C55 C 0.510(3) 0.534(3) 0.066(3) 0.33(2) Uiso 1 1 d D
H55 H 0.5366 0.5011 0.0393 0.391 Uiso 1 1 calc R
C56 C 0.451(3) 0.516(2) 0.128(3) 0.37(3) Uiso 1 1 d D
H56 H 0.4358 0.4696 0.1439 0.445 Uiso 1 1 calc R
C57 C 0.413(3) 0.561(3) 0.168(2) 0.77(10) Uiso 1 1 d D
H57 H 0.3714 0.5447 0.2108 0.927 Uiso 1 1 calc R
C58 C 0.430(3) 0.627(3) 0.148(3) 0.40(3) Uiso 1 1 d D
H58 H 0.4035 0.6599 0.1750 0.478 Uiso 1 1 calc R
C59 C 0.491(3) 0.640(2) 0.086(3) 0.71(8) Uiso 1 1 d D
H59 H 0.5070 0.6862 0.0709 0.852 Uiso 1 1 calc R
C60 C 0.532(2) 0.599(3) 0.043(2) 0.34(2) Uiso 1 1 d D
H60 H 0.5730 0.6149 -0.0001 0.406 Uiso 1 1 calc R
O1W O 0.0286(13) 0.2843(13) 0.4191(12) 0.230(10) Uani 1 1 d .
O2W O 0.033(2) 0.6373(15) 0.4775(18) 0.327(16) Uani 1 1 d .
O3W O 0.565(2) 0.1488(15) 0.432(2) 0.39(2) Uani 1 1 d .
O4W O 0.6961(19) 0.6268(13) 0.4786(14) 0.279(13) Uani 1 1 d .
O5W O 0.408(2) 0.2398(16) 0.4583(19) 0.348(17) Uani 1 1 d .
O6W O 0.227(2) 0.6329(17) 0.352(2) 0.350(17) Uani 1 1 d .
O7W O 0.4063(19) 0.4943(12) 0.4875(14) 0.307(15) Uani 1 1 d .
O8W O 0.0879(18) 0.128(2) 0.453(2) 0.46(3) Uani 1 1 d .
O9W O 0.790(7) 0.592(6) 0.688(6) 0.86(7) Uiso 1 1 d .
O10W O 1.0000 0.0000 0.5000 0.37(2) Uiso 1 2 d S

loop_
_atom_site_aniso_label
_atom_site_aniso_U_11
_atom_site_aniso_U_22
_atom_site_aniso_U_33
_atom_site_aniso_U_23
_atom_site_aniso_U_13
_atom_site_aniso_U_12
NiA 0.0597(15) 0.0647(17) 0.102(3) -0.0304(15) -0.0310(15) 0.0055(13)
N1A 0.096(16) 0.085(15) 0.11(2) -0.044(16) -0.034(13) 0.005(14)
N2A 0.096(13) 0.049(11) 0.123(18) -0.031(11) -0.045(13) -0.006(10)
N3A 0.087(13) 0.045(10) 0.20(2) -0.062(13) -0.093(16) 0.035(10)
N4A 0.068(11) 0.068(12) 0.148(19) -0.062(13) -0.047(12) 0.028(10)
N5A 0.036(9) 0.090(13) 0.082(15) -0.034(11) 0.000(11) -0.001(9)
C1A 0.13(3) 0.17(3) 0.09(3) -0.04(2) -0.08(2) 0.04(2)
C2A 0.12(2) 0.16(2) 0.05(2) -0.044(17) 0.00(2) -0.034(17)
C3A 0.12(2) 0.108(18) 0.10(3) -0.040(18) -0.07(3) 0.013(19)
C4A 0.113(18) 0.074(16) 0.13(3) -0.042(18) -0.058(18) 0.019(14)
C5A 0.087(17) 0.12(2) 0.075(18) -0.041(16) -0.028(14) 0.005(16)
C6A 0.095(17) 0.14(2) 0.069(19) -0.022(17) -0.009(15) 0.035(17)
C7A 0.096(19) 0.14(2) 0.06(2) -0.003(16) 0.004(17) -0.025(16)
C8A 0.11(2) 0.076(16) 0.26(4) -0.08(2) -0.14(3) 0.040(15)
C9A 0.084(19) 0.21(4) 0.06(2) -0.04(2) -0.022(15) 0.02(2)
C10A 0.11(2) 0.13(2) 0.14(3) -0.04(2) -0.063(19) -0.010(18)
C11A 0.086(16) 0.11(2) 0.12(2) -0.046(17) -0.013(15) -0.011(15)
C12A 0.053(14) 0.078(15) 0.20(3) -0.059(17) -0.068(19) -0.014(12)
C13A 0.064(16) 0.12(2) 0.17(3) -0.09(2) -0.05(2) 0.008(15)
NiB 0.0693(16) 0.0560(16) 0.108(3) -0.0314(15) -0.0241(15) 0.0008(13)
N1B 0.113(19) 0.108(17) 0.13(2) -0.061(16) -0.010(16) 0.030(15)
N2B 0.072(11) 0.088(15) 0.17(2) -0.092(16) -0.049(13) 0.027(11)
N3B 0.101(14) 0.082(15) 0.109(17) -0.035(13) -0.036(12) 0.032(12)
N4B 0.091(14) 0.089(19) 0.13(2) -0.052(17) -0.016(13) -0.014(12)
N5B 0.082(13) 0.072(13) 0.096(18) -0.021(12) -0.004(12) -0.007(11)
C1B 0.11(3) 0.58(13) 0.07(3) -0.04(5) 0.06(2) -0.08(4)
C2B 0.15(3) 0.14(3) 0.40(9) -0.15(5) -0.06(4) 0.06(3)
C3B 0.24(5) 0.31(6) 0.07(4) 0.14(4) -0.05(4) -0.20(5)
C4B 0.11(2) 0.081(18) 0.16(3) 0.020(19) -0.011(19) -0.019(17)
C5B 0.077(16) 0.043(16) 0.18(3) -0.01(2) 0.004(19) -0.022(12)
C6B 0.094(18) 0.17(3) 0.15(3) -0.09(3) -0.07(2) 0.036(19)
C7B 0.10(2) 0.15(2) 0.059(19) -0.013(18) -0.013(16) -0.018(17)
C8B 0.23(4) 0.025(15) 0.10(2) 0.024(14) 0.01(2) -0.006(18)
C9B 0.072(17) 0.11(2) 0.35(6) 0.05(3) -0.10(3) -0.055(16)
C10B 0.14(2) 0.11(2) 0.24(4) -0.08(3) -0.10(3) 0.00(2)
C11B 0.13(2) 0.045(16) 0.20(4) -0.03(2) -0.04(2) 0.015(15)
C12B 0.18(3) 0.21(4) 0.15(3) -0.12(3) -0.13(3) 0.10(3)
C13B 0.10(2) 0.16(3) 0.07(2) 0.00(2) -0.006(17) -0.01(2)
NiC 0.0620(15) 0.0732(18) 0.117(3) -0.0439(17) -0.0322(15) 0.0005(13)
N1C 0.104(15) 0.081(16) 0.085(17) -0.039(14) -0.022(12) 0.001(13)
N2C 0.064(11) 0.056(10) 0.075(14) -0.030(10) -0.007(11) -0.007(8)
N3C 0.112(13) 0.068(11) 0.083(15) -0.025(10) -0.023(11) -0.023(11)
N4C 0.090(14) 0.062(12) 0.21(2) -0.072(15) -0.096(17) 0.032(11)
N5C 0.074(11) 0.049(10) 0.130(17) -0.039(10) -0.021(11) -0.016(9)
C1C 0.18(3) 0.13(2) 0.13(3) -0.04(2) -0.10(3) 0.001(19)
C2C 0.10(2) 0.099(18) 0.10(3) -0.052(19) -0.013(19) -0.016(15)
C3C 0.14(3) 0.098(18) 0.04(2) -0.029(15) 0.01(2) -0.008(18)
C4C 0.117(19) 0.09(2) 0.12(3) -0.042(18) -0.021(18) -0.013(15)
C5C 0.101(18) 0.084(16) 0.14(3) -0.061(18) -0.08(2) 0.045(14)
C6C 0.071(15) 0.118(18) 0.12(2) -0.062(17) -0.031(18) 0.014(14)
C7C 0.103(17) 0.107(18) 0.16(2) -0.069(18) -0.050(18) 0.023(15)
C8C 0.18(2) 0.13(2) 0.14(2) -0.049(18) -0.12(2) -0.017(19)
C9C 0.101(18) 0.113(19) 0.12(3) -0.060(19) -0.064(17) 0.035(17)
C10C 0.062(14) 0.067(14) 0.14(2) -0.054(15) -0.034(16) -0.008(11)
C11C 0.066(16) 0.096(19) 0.16(3) -0.043(19) 0.026(19) -0.022(14)
C12C 0.099(17) 0.072(15) 0.13(2) -0.046(15) -0.034(16) 0.001(14)
C13C 0.073(14) 0.103(17) 0.102(19) -0.055(15) -0.010(13) -0.045(14)
O1 0.041(7) 0.077(10) 0.108(12) -0.030(9) -0.024(7) 0.010(8)
O2 0.086(10) 0.112(12) 0.28(2) -0.081(13) -0.105(13) 0.012(10)
O3 0.068(8) 0.066(9) 0.113(12) -0.031(9) -0.027(8) 0.001(8)
O4 0.099(11) 0.078(11) 0.181(16) -0.051(11) -0.077(11) 0.016(9)
O5 0.076(9) 0.055(8) 0.116(12) -0.019(8) -0.033(8) 0.005(7)
O6 0.055(9) 0.092(12) 0.25(2) -0.077(12) -0.039(11) 0.000(9)
O7 0.070(9) 0.060(9) 0.127(13) -0.032(9) -0.037(8) 0.000(7)
O8 0.084(10) 0.101(12) 0.30(2) -0.123(14) -0.087(12) 0.022(9)
O9 0.054(8) 0.051(8) 0.175(15) -0.040(9) -0.034(9) 0.010(7)
O10 0.076(10) 0.073(10) 0.25(2) -0.087(11) -0.069(12) 0.028(9)
O11 0.073(9) 0.098(11) 0.143(14) -0.073(10) -0.047(8) 0.005(8)
O12 0.063(9) 0.069(9) 0.234(18) -0.067(11) -0.060(10) 0.027(8)
C1 0.066(16) 0.075(17) 0.15(2) -0.062(16) -0.055(15) 0.047(15)
C2 0.063(16) 0.043(15) 0.101(18) -0.038(13) -0.024(12) 0.009(13)
C3 0.070(18) 0.064(18) 0.12(2) -0.025(14) -0.050(16) 0.029(15)
C4 0.030(11) 0.063(15) 0.13(2) -0.047(13) -0.037(12) 0.015(12)
C5 0.063(13) 0.038(11) 0.061(15) -0.021(10) -0.009(10) -0.013(11)
C6 0.062(14) 0.039(13) 0.086(16) -0.034(11) -0.018(11) -0.001(12)
C7 0.056(13) 0.077(16) 0.080(16) -0.010(13) 0.002(11) -0.033(13)
C8 0.052(14) 0.048(15) 0.13(2) -0.015(13) -0.024(13) 0.007(13)
C9 0.051(13) 0.063(16) 0.078(16) -0.010(12) -0.012(11) -0.003(13)
C10 0.071(16) 0.070(16) 0.13(2) -0.045(15) -0.047(14) -0.018(14)
C11 0.064(16) 0.062(18) 0.109(19) -0.033(14) -0.014(14) -0.006(15)
C12 0.095(18) 0.051(15) 0.12(2) -0.052(14) -0.016(15) -0.020(14)
C13 0.039(12) 0.062(14) 0.096(17) -0.031(12) -0.018(11) 0.007(12)
C14 0.089(16) 0.049(13) 0.12(2) -0.039(13) -0.041(13) -0.006(13)
C15 0.048(12) 0.068(15) 0.092(16) -0.048(12) -0.039(11) 0.013(12)
C16 0.072(14) 0.054(14) 0.107(18) -0.047(13) -0.043(13) 0.020(12)
C17 0.063(14) 0.057(14) 0.078(16) -0.031(11) -0.006(11) -0.015(12)
C18 0.040(12) 0.080(15) 0.120(19) -0.035(13) -0.024(12) 0.012(13)
O1W 0.200(18) 0.30(3) 0.22(2) -0.12(2) -0.084(17) 0.010(18)
O2W 0.43(4) 0.31(3) 0.40(4) -0.09(3) -0.26(3) -0.12(3)
O3W 0.36(4) 0.22(3) 0.47(5) -0.14(3) 0.12(3) -0.13(3)
O4W 0.42(3) 0.22(2) 0.26(3) -0.01(2) -0.21(3) -0.08(2)
O5W 0.33(3) 0.28(3) 0.42(5) -0.06(3) 0.00(3) -0.20(3)
O6W 0.36(4) 0.32(3) 0.47(5) -0.13(3) -0.17(3) -0.11(3)
O7W 0.41(3) 0.18(2) 0.23(3) -0.11(2) 0.10(3) -0.05(2)
O8W 0.37(3) 0.71(6) 0.59(5) -0.56(5) -0.40(4) 0.34(4)

loop_
_atom_type_symbol
_atom_type_description
_atom_type_scat_dispersion_real
_atom_type_scat_dispersion_imag
_atom_type_scat_source
C C 0.0033 0.0016 'International Tables Vol C Tables 4.2.6.8 and 6.1.1.4'
H H 0.0000 0.0000 'International Tables Vol C Tables 4.2.6.8 and 6.1.1.4'
N N 0.0061 0.0033 'International Tables Vol C Tables 4.2.6.8 and 6.1.1.4'
O O 0.0106 0.0060 'International Tables Vol C Tables 4.2.6.8 and 6.1.1.4'
Ni Ni 0.3393 1.1124 'International Tables Vol C Tables 4.2.6.8 and 6.1.1.4'

loop_
_geom_angle_atom_site_label_1
_geom_angle_atom_site_label_2
_geom_angle_atom_site_label_3
_geom_angle
_geom_angle_site_symmetry_1
_geom_angle_site_symmetry_3
N5A NiA N2A 90.6(8) . .
N5A NiA N4A 86.6(7) . .
N2A NiA N4A 177.1(8) . .
N5A NiA N3A 174.9(9) . .
N2A NiA N3A 84.7(8) . .
N4A NiA N3A 98.2(9) . .
N5A NiA O3 91.8(5) . .
N2A NiA O3 88.2(5) . .
N4A NiA O3 92.7(5) . .
N3A NiA O3 86.1(5) . .
N5A NiA O7 87.0(5) . .
N2A NiA O7 90.5(5) . .
N4A NiA O7 88.5(5) . .
N3A NiA O7 95.0(5) . .
O3 NiA O7 178.2(5) . .
C13A N1A C4A 118(2) . .
C13A N1A C5A 112.3(19) . .
C4A N1A C5A 116(2) . .
C5A N2A C6A 112.9(19) . .
C5A N2A NiA 117.1(14) . .
C6A N2A NiA 105.3(12) . .
C5A N2A H2A 106.9 . .
C6A N2A H2A 107.0 . .
NiA N2A H2A 107.1 . .
C7A N3A C8A 123.2(19) . .
C7A N3A NiA 109.1(14) . .
C8A N3A NiA 110.7(14) . .
C7A N3A H3A 103.9 . .
C8A N3A H3A 104.0 . .
NiA N3A H3A 103.9 . .
C11A N4A C10A 113.4(18) . .
C11A N4A NiA 103.0(12) . .
C10A N4A NiA 117.4(15) . .
C11A N4A H4A 107.4 . .
C10A N4A H4A 107.7 . .
NiA N4A H4A 107.4 . .
C12A N5A C13A 112.1(18) . .
C12A N5A NiA 107.2(11) . .
C13A N5A NiA 115.2(13) . .
C12A N5A H5A 107.5 . .
C13A N5A H5A 107.2 . .
NiA N5A H5A 107.4 . .
C1C C1A C3A 117(3) 2_665 .
C1C C1A H1A 121.6 2_665 .
C3A C1A H1A 121.1 . .
C3A C2A C2C 117(3) . 2_665
C3A C2A H2A1 121.2 . .
C2C C2A H2A1 121.7 2_665 .
C1A C3A C2A 122(3) . .
C1A C3A C4A 119(3) . .
C2A C3A C4A 119(3) . .
N1A C4A C3A 113(2) . .
N1A C4A H4A1 109.0 . .
C3A C4A H4A1 108.8 . .
N1A C4A H4A2 109.0 . .
C3A C4A H4A2 109.0 . .
H4A1 C4A H4A2 107.7 . .
N1A C5A N2A 114.1(18) . .
N1A C5A H5A1 108.9 . .
N2A C5A H5A1 108.6 . .
N1A C5A H5A2 108.6 . .
N2A C5A H5A2 108.9 . .
H5A1 C5A H5A2 107.6 . .
N2A C6A C7A 111.2(19) . .
N2A C6A H6A1 109.4 . .
C7A C6A H6A1 109.5 . .
N2A C6A H6A2 109.4 . .
C7A C6A H6A2 109.2 . .
H6A1 C6A H6A2 108.0 . .
N3A C7A C6A 104.0(19) . .
N3A C7A H7A1 110.9 . .
C6A C7A H7A1 111.0 . .
N3A C7A H7A2 110.8 . .
C6A C7A H7A2 111.1 . .
H7A1 C7A H7A2 109.0 . .
C9A C8A N3A 120.5(19) . .
C9A C8A H8A1 107.3 . .
N3A C8A H8A1 107.3 . .
C9A C8A H8A2 107.0 . .
N3A C8A H8A2 107.2 . .
H8A1 C8A H8A2 106.8 . .
C10A C9A C8A 117(2) . .
C10A C9A H9A1 108.1 . .
C8A C9A H9A1 108.2 . .
C10A C9A H9A2 108.0 . .
C8A C9A H9A2 108.1 . .
H9A1 C9A H9A2 107.3 . .
N4A C10A C9A 109(2) . .
N4A C10A H10A 110.3 . .
C9A C10A H10A 110.1 . .
N4A C10A H10B 109.5 . .
C9A C10A H10B 110.0 . .
H10A C10A H10B 108.4 . .
N4A C11A C12A 111.9(18) . .
N4A C11A H11A 109.2 . .
C12A C11A H11A 109.4 . .
N4A C11A H11B 109.2 . .
C12A C11A H11B 109.1 . .
H11A C11A H11B 107.9 . .
N5A C12A C11A 106.2(16) . .
N5A C12A H12A 110.5 . .
C11A C12A H12A 110.4 . .
N5A C12A H12B 110.6 . .
C11A C12A H12B 110.4 . .
H12A C12A H12B 108.7 . .
N1A C13A N5A 117.7(19) . .
N1A C13A H13A 108.0 . .
N5A C13A H13A 107.8 . .
N1A C13A H13B 108.0 . .
N5A C13A H13B 107.7 . .
H13A C13A H13B 107.2 . .
N4B NiB N5B 87.4(9) . .
N4B NiB N2B 177.0(7) . .
N5B NiB N2B 93.3(10) . .
N4B NiB N3B 91.1(10) . .
N5B NiB N3B 178.3(10) . .
N2B NiB N3B 88.3(9) . .
N4B NiB O9 88.9(6) . .
N5B NiB O9 86.2(6) . .
N2B NiB O9 94.1(5) . .
N3B NiB O9 93.2(6) . .
N4B NiB O5 90.7(7) . .
N5B NiB O5 89.8(5) . .
N2B NiB O5 86.4(5) . .
N3B NiB O5 90.7(5) . .
O9 NiB O5 176.0(5) . .
C5B N1B C4B 117(2) . .
C5B N1B C13B 111(2) . .
C4B N1B C13B 117(2) . .
C6B N2B C5B 120(2) . .
C6B N2B NiB 103.7(16) . .
C5B N2B NiB 112.9(14) . .
C6B N2B H2B 106.2 . .
C5B N2B H2B 106.4 . .
NiB N2B H2B 106.3 . .
C8B N3B C7B 117(2) . .
C8B N3B NiB 115.7(15) . .
C7B N3B NiB 104.9(14) . .
C8B N3B H3B 106.1 . .
C7B N3B H3B 106.0 . .
NiB N3B H3B 106.3 . .
C11B N4B C10B 99(2) . .
C11B N4B NiB 110.4(18) . .
C10B N4B NiB 124.9(17) . .
C11B N4B H4B 107.3 . .
C10B N4B H4B 107.2 . .
NiB N4B H4B 107.3 . .
C13B N5B C12B 117(2) . .
C13B N5B NiB 115.7(15) . .
C12B N5B NiB 102.8(15) . .
C13B N5B H5B 106.8 . .
C12B N5B H5B 106.9 . .
NiB N5B H5B 106.7 . .
C2B C1B C3B 117(6) 2_765 .
C2B C1B H1B 121.5 2_765 .
C3B C1B H1B 121.6 . .
C1B C2B C3B 123(4) 2_765 .
C1B C2B H2B1 118.3 2_765 .
C3B C2B H2B1 119.1 . .
C1B C3B C4B 107(7) . .
C1B C3B C2B 120(4) . .
C4B C3B C2B 132(6) . .
N1B C4B C3B 117(3) . .
N1B C4B H4B1 107.9 . .
C3B C4B H4B1 108.0 . .
N1B C4B H4B2 108.0 . .
C3B C4B H4B2 107.8 . .
H4B1 C4B H4B2 107.3 . .
N1B C5B N2B 117(2) . .
N1B C5B H5B1 107.7 . .
N2B C5B H5B1 108.0 . .
N1B C5B H5B2 108.3 . .
N2B C5B H5B2 108.3 . .
H5B1 C5B H5B2 107.2 . .
N2B C6B C7B 114(2) . .
N2B C6B H6B1 108.7 . .
C7B C6B H6B1 108.5 . .
N2B C6B H6B2 109.0 . .
C7B C6B H6B2 108.7 . .
H6B1 C6B H6B2 107.7 . .
N3B C7B C6B 108(2) . .
N3B C7B H7B1 109.7 . .
C6B C7B H7B1 109.8 . .
N3B C7B H7B2 110.1 . .
C6B C7B H7B2 110.6 . .
H7B1 C7B H7B2 108.4 . .
N3B C8B C9B 110(2) . .
N3B C8B H8B1 109.7 . .
C9B C8B H8B1 109.9 . .
N3B C8B H8B2 109.4 . .
C9B C8B H8B2 109.6 . .
H8B1 C8B H8B2 108.2 . .
C10B C9B C8B 129(3) . .
C10B C9B H9B1 105.6 . .
C8B C9B H9B1 104.9 . .
C10B C9B H9B2 104.9 . .
C8B C9B H9B2 104.9 . .
H9B1 C9B H9B2 105.9 . .
C9B C10B N4B 101(3) . .
C9B C10B H10C 111.3 . .
N4B C10B H10C 111.6 . .
C9B C10B H10D 111.6 . .
N4B C10B H10D 111.5 . .
H10C C10B H10D 109.5 . .
N4B C11B C12B 104(3) . .
N4B C11B H11C 110.9 . .
C12B C11B H11C 111.4 . .
N4B C11B H11D 110.8 . .
C12B C11B H11D 111.2 . .
H11C C11B H11D 108.9 . .
N5B C12B C11B 112(2) . .
N5B C12B H12C 109.3 . .
C11B C12B H12C 108.4 . .
N5B C12B H12D 109.5 . .
C11B C12B H12D 109.4 . .
H12C C12B H12D 107.9 . .
N5B C13B N1B 117(2) . .
N5B C13B H13C 108.2 . .
N1B C13B H13C 108.2 . .
N5B C13B H13D 108.1 . .
N1B C13B H13D 108.1 . .
H13C C13B H13D 107.3 . .
N5C NiC N2C 94.4(7) . .
N5C NiC N3C 177.3(6) . .
N2C NiC N3C 85.6(7) . .
N5C NiC N4C 84.6(8) . .
N2C NiC N4C 178.9(9) . .
N3C NiC N4C 95.4(8) . .
N5C NiC O11 88.8(5) . .
N2C NiC O11 92.3(5) . .
N3C NiC O11 93.9(5) . .
N4C NiC O11 88.0(5) . .
N5C NiC O1 88.8(5) . .
N2C NiC O1 87.0(5) . .
N3C NiC O1 88.5(5) . .
N4C NiC O1 92.6(5) . .
O11 NiC O1 177.4(5) . .
C5C N1C C13C 111.8(18) . .
C5C N1C C4C 119(2) . .
C13C N1C C4C 115.0(19) . .
C6C N2C C5C 117.3(18) . .
C6C N2C NiC 106.6(11) . .
C5C N2C NiC 112.5(10) . .
C6C N2C H2C 106.6 . .
C5C N2C H2C 106.6 . .
NiC N2C H2C 106.6 . .
C8C N3C C7C 115.2(15) . .
C8C N3C NiC 115.2(13) . .
C7C N3C NiC 106.8(12) . .
C8C N3C H3C 106.2 . .
C7C N3C H3C 106.3 . .
NiC N3C H3C 106.4 . .
C10C N4C C11C 118(2) . .
C10C N4C NiC 114.1(12) . .
C11C N4C NiC 104.9(13) . .
C10C N4C H4C 106.5 . .
C11C N4C H4C 106.6 . .
NiC N4C H4C 106.6 . .
C12C N5C C13C 113.1(14) . .
C12C N5C NiC 109.7(12) . .
C13C N5C NiC 115.8(11) . .
C12C N5C H5C 105.9 . .
C13C N5C H5C 105.9 . .
NiC N5C H5C 105.7 . .
C1A C1C C3C 129(3) 2_665 .
C1A C1C H1C 115.4 2_665 .
C3C C1C H1C 115.9 . .
C2A C2C C3C 129(2) 2_665 .
C2A C2C H2C1 115.6 2_665 .
C3C C2C H2C1 115.8 . .
C2C C3C C1C 106(2) . .
C2C C3C C4C 125(3) . .
C1C C3C C4C 128(3) . .
C3C C4C N1C 111(2) . .
C3C C4C H4C1 109.3 . .
N1C C4C H4C1 109.4 . .
C3C C4C H4C2 109.6 . .
N1C C4C H4C2 109.4 . .
H4C1 C4C H4C2 108.0 . .
N1C C5C N2C 120.5(18) . .
N1C C5C H5C1 107.3 . .
N2C C5C H5C1 107.2 . .
N1C C5C H5C2 107.2 . .
N2C C5C H5C2 107.1 . .
H5C1 C5C H5C2 106.8 . .
N2C C6C C7C 111.8(18) . .
N2C C6C H6C1 109.2 . .
C7C C6C H6C1 109.2 . .
N2C C6C H6C2 109.2 . .
C7C C6C H6C2 109.4 . .
H6C1 C6C H6C2 107.9 . .
C6C C7C N3C 108.2(16) . .
C6C C7C H7C1 110.0 . .
N3C C7C H7C1 110.0 . .
C6C C7C H7C2 110.1 . .
N3C C7C H7C2 110.0 . .
H7C1 C7C H7C2 108.4 . .
N3C C8C C9C 112.9(15) . .
N3C C8C H8C1 109.2 . .
C9C C8C H8C1 109.0 . .
N3C C8C H8C2 108.8 . .
C9C C8C H8C2 109.0 . .
H8C1 C8C H8C2 107.8 . .
C10C C9C C8C 117.1(19) . .
C10C C9C H9C1 108.2 . .
C8C C9C H9C1 107.9 . .
C10C C9C H9C2 107.9 . .
C8C C9C H9C2 108.0 . .
H9C1 C9C H9C2 107.3 . .
C9C C10C N4C 116.2(18) . .
C9C C10C H10E 108.2 . .
N4C C10C H10E 108.2 . .
C9C C10C H10F 108.2 . .
N4C C10C H10F 108.2 . .
H10E C10C H10F 107.4 . .
C12C C11C N4C 108.5(18) . .
C12C C11C H11E 110.1 . .
N4C C11C H11E 110.0 . .
C12C C11C H11F 110.1 . .
N4C C11C H11F 109.9 . .
H11E C11C H11F 108.3 . .
N5C C12C C11C 107.4(16) . .
N5C C12C H12E 110.1 . .
C11C C12C H12E 110.0 . .
N5C C12C H12F 110.4 . .
C11C C12C H12F 110.3 . .
H12E C12C H12F 108.5 . .
N1C C13C N5C 115.1(13) . .
N1C C13C H13E 108.4 . .
N5C C13C H13E 108.3 . .
N1C C13C H13F 108.6 . .
N5C C13C H13F 108.7 . .
H13E C13C H13F 107.5 . .
C1 O1 NiC 133.5(13) . .
C2 O3 NiA 133.8(13) . .
C3 O5 NiB 130.3(13) . .
C10 O7 NiA 130.3(12) . .
C11 O9 NiB 135.9(13) . .
C12 O11 NiC 130.0(13) . .
O2 C1 O1 121(2) . .
O2 C1 C4 120(2) . 1_545
O1 C1 C4 119.5(17) . 1_545
O4 C2 O3 124.2(18) . .
O4 C2 C6 117.7(18) . .
O3 C2 C6 118(2) . .
O6 C3 O5 126.9(19) . .
O6 C3 C8 122.2(19) . .
O5 C3 C8 111(2) . .
C5 C4 C9 121.6(18) . .
C5 C4 C1 122.2(18) . 1_565
C9 C4 C1 116.2(17) . 1_565
C4 C5 C6 122.1(16) . .
C4 C5 H5 119.0 . .
C6 C5 H5 118.8 . .
C7 C6 C5 117.5(16) . .
C7 C6 C2 118.7(19) . .
C5 C6 C2 123.6(17) . .
C6 C7 C8 121.5(18) . .
C6 C7 H7 119.2 . .
C8 C7 H7 119.2 . .
C9 C8 C7 118.0(16) . .
C9 C8 C3 125.0(17) . .
C7 C8 C3 117(2) . .
C4 C9 C8 119.2(16) . .
C4 C9 H9 120.5 . .
C8 C9 H9 120.4 . .
O8 C10 O7 123.7(18) . .
O8 C10 C13 118.1(19) . 1_465
O7 C10 C13 118.1(18) . 1_465
O9 C11 O10 123.7(19) . .
O9 C11 C15 120(2) . .
O10 C11 C15 116.7(19) . .
O12 C12 O11 127(2) . .
O12 C12 C17 121.5(16) . .
O11 C12 C17 111.4(19) . .
C18 C13 C14 118.6(15) . .
C18 C13 C10 121.0(17) . 1_645
C14 C13 C10 120(2) . 1_645
C15 C14 C13 123.5(17) . .
C15 C14 H14 118.2 . .
C13 C14 H14 118.2 . .
C16 C15 C14 116.3(17) . .
C16 C15 C11 121.2(17) . .
C14 C15 C11 122.5(19) . .
C15 C16 C17 125.1(16) . .
C15 C16 H16 117.5 . .
C17 C16 H16 117.4 . .
C18 C17 C16 116.6(18) . .
C18 C17 C12 124.9(18) . .
C16 C17 C12 118.5(17) . .
C13 C18 C17 119.8(17) . .
C13 C18 H18 120.2 . .
C17 C18 H18 120.0 . .
C24 C19 C20 117(2) . .
C24 C19 H19 121.5 . .
C20 C19 H19 121.8 . .
C21 C20 C19 122(2) . .
C21 C20 H20 119.1 . .
C19 C20 H20 118.5 . .
C22 C21 C20 124(3) . .
C22 C21 H21 118.4 . .
C20 C21 H21 117.8 . .
C21 C22 C23 111(3) . .
C21 C22 H22 124.3 . .
C23 C22 H22 124.7 . .
C24 C23 C22 129(3) . .
C24 C23 H23 115.9 . .
C22 C23 H23 115.2 . .
C19 C24 C23 117(3) . .
C19 C24 H24 121.8 . .
C23 C24 H24 121.1 . .
C30 C25 C26 121(3) . .
C30 C25 H25 119.3 . .
C26 C25 H25 119.9 . .
C27 C26 C25 120(3) . .
C27 C26 H26 120.1 . .
C25 C26 H26 119.4 . .
C28 C27 C26 121(3) . .
C28 C27 H27 119.7 . .
C26 C27 H27 119.1 . .
C27 C28 C29 116(3) . .
C27 C28 H28 121.7 . .
C29 C28 H28 122.4 . .
C28 C29 C30 126(3) . .
C28 C29 H29 116.9 . .
C30 C29 H29 117.6 . .
C25 C30 C29 116(3) . .
C25 C30 H30 122.3 . .
C29 C30 H30 121.6 . .
C36 C31 C32 118(2) . .
C36 C31 H31 121.1 . .
C32 C31 H31 121.1 . .
C31 C32 C33 121(3) . .
C31 C32 H32 119.5 . .
C33 C32 H32 119.4 . .
C32 C33 C34 124(3) . .
C32 C33 H33 118.0 . .
C34 C33 H33 118.1 . .
C35 C34 C33 112(3) . .
C35 C34 H34 124.2 . .
C33 C34 H34 124.2 . .
C36 C35 C34 128(3) . .
C36 C35 H35 116.1 . .
C34 C35 H35 116.2 . .
C35 C36 C31 118(3) . .
C35 C36 H36 120.9 . .
C31 C36 H36 121.0 . .
C42 C37 C38 119(3) . .
C42 C37 H37 120.7 . .
C38 C37 H37 120.1 . .
C39 C38 C37 120(3) . .
C39 C38 H38 119.6 . .
C37 C38 H38 120.1 . .
C38 C39 C40 124(3) . .
C38 C39 H39 118.1 . .
C40 C39 H39 117.7 . .
C41 C40 C39 112(3) . .
C41 C40 H40 123.8 . .
C39 C40 H40 124.4 . .
C40 C41 C42 128(3) . .
C40 C41 H41 116.2 . .
C42 C41 H41 115.6 . .
C37 C42 C41 116(3) . .
C37 C42 H42 121.6 . .
C41 C42 H42 122.1 . .
C48 C43 C44 117(3) . .
C48 C43 H43 119.3 . .
C44 C43 H43 124.1 . .
C45 C44 C43 124(3) . .
C45 C44 H44 120.2 . .
C43 C44 H44 115.3 . .
C44 C45 C46 122(3) . .
C44 C45 H45 116.4 . .
C46 C45 H45 121.6 . .
C45 C46 C47 110(3) . .
C45 C46 H46 122.4 . .
C47 C46 H46 127.1 . .
C46 C47 C48 131(3) . .
C46 C47 H47 111.9 . .
C48 C47 H47 116.7 . .
C47 C48 C43 115(3) . .
C47 C48 H48 119.9 . .
C43 C48 H48 125.0 . .
C54 C49 C50 119(2) . .
C54 C49 H49 121.1 . .
C50 C49 H49 120.2 . .
C51 C50 C49 123(3) . .
C51 C50 H50 117.9 . .
C49 C50 H50 118.8 . .
C50 C51 C52 120(3) . .
C50 C51 H51 120.2 . .
C52 C51 H51 119.4 . .
C53 C52 C51 114(3) . .
C53 C52 H52 122.6 . .
C51 C52 H52 123.7 . .
C52 C53 C54 128(3) . .
C52 C53 H53 116.2 . .
C54 C53 H53 115.3 . .
C49 C54 C53 116(2) . .
C49 C54 H54 121.8 . .
C53 C54 H54 122.5 . .
C60 C55 C56 119(3) . .
C60 C55 H55 120.3 . .
C56 C55 H55 120.7 . .
C57 C56 C55 122(3) . .
C57 C56 H56 119.2 . .
C55 C56 H56 118.4 . .
C56 C57 C58 122(3) . .
C56 C57 H57 118.4 . .
C58 C57 H57 119.1 . .
C57 C58 C59 111(3) . .
C57 C58 H58 124.1 . .
C59 C58 H58 124.6 . .
C60 C59 C58 130(3) . .
C60 C59 H59 115.4 . .
C58 C59 H59 114.6 . .
C55 C60 C59 115(3) . .
C55 C60 H60 123.0 . .
C59 C60 H60 122.3 . .

loop_
_geom_bond_atom_site_label_1
_geom_bond_atom_site_label_2
_geom_bond_distance
_geom_bond_site_symmetry_2
NiA N5A 1.999(15) .
NiA N2A 2.029(18) .
NiA N4A 2.073(17) .
NiA N3A 2.069(15) .
NiA O3 2.158(11) .
NiA O7 2.192(11) .
N1A C13A 1.36(3) .
N1A C4A 1.42(2) .
N1A C5A 1.43(2) .
N2A C5A 1.45(2) .
N2A C6A 1.49(3) .
N2A H2A 0.9100 .
N3A C7A 1.48(2) .
N3A C8A 1.59(3) .
N3A H3A 0.9100 .
N4A C11A 1.45(2) .
N4A C10A 1.47(2) .
N4A H4A 0.9100 .
N5A C12A 1.45(2) .
N5A C13A 1.52(2) .
N5A H5A 0.9100 .
C1A C1C 1.33(3) 2_665
C1A C3A 1.33(3) .
C1A H1A 0.9300 .
C2A C3A 1.33(3) .
C2A C2C 1.35(3) 2_665
C2A H2A1 0.9300 .
C3A C4A 1.49(3) .
C4A H4A1 0.9700 .
C4A H4A2 0.9700 .
C5A H5A1 0.9700 .
C5A H5A2 0.9700 .
C6A C7A 1.52(3) .
C6A H6A1 0.9700 .
C6A H6A2 0.9700 .
C7A H7A1 0.9700 .
C7A H7A2 0.9700 .
C8A C9A 1.51(3) .
C8A H8A1 0.9700 .
C8A H8A2 0.9700 .
C9A C10A 1.50(3) .
C9A H9A1 0.9700 .
C9A H9A2 0.9700 .
C10A H10A 0.9700 .
C10A H10B 0.9700 .
C11A C12A 1.52(2) .
C11A H11A 0.9700 .
C11A H11B 0.9700 .
C12A H12A 0.9700 .
C12A H12B 0.9700 .
C13A H13A 0.9700 .
C13A H13B 0.9700 .
NiB N4B 1.992(19) .
NiB N5B 2.026(18) .
NiB N2B 2.036(16) .
NiB N3B 2.097(17) .
NiB O9 2.148(11) .
NiB O5 2.154(11) .
N1B C5B 1.37(3) .
N1B C4B 1.40(2) .
N1B C13B 1.45(3) .
N2B C6B 1.49(2) .
N2B C5B 1.51(3) .
N2B H2B 0.9100 .
N3B C8B 1.43(2) .
N3B C7B 1.51(2) .
N3B H3B 0.9100 .
N4B C11B 1.42(3) .
N4B C10B 1.49(3) .
N4B H4B 0.9100 .
N5B C13B 1.43(3) .
N5B C12B 1.49(3) .
N5B H5B 0.9100 .
C1B C2B 1.32(6) 2_765
C1B C3B 1.37(8) .
C1B H1B 0.9300 .
C2B C1B 1.32(6) 2_765
C2B C3B 1.56(7) .
C2B H2B1 0.9300 .
C3B C4B 1.51(5) .
C4B H4B1 0.9700 .
C4B H4B2 0.9700 .
C5B H5B1 0.9700 .
C5B H5B2 0.9700 .
C6B C7B 1.52(3) .
C6B H6B1 0.9700 .
C6B H6B2 0.9700 .
C7B H7B1 0.9700 .
C7B H7B2 0.9700 .
C8B C9B 1.58(3) .
C8B H8B1 0.9700 .
C8B H8B2 0.9700 .
C9B C10B 1.39(4) .
C9B H9B1 0.9700 .
C9B H9B2 0.9700 .
C10B H10C 0.9700 .
C10B H10D 0.9700 .
C11B C12B 1.57(4) .
C11B H11C 0.9700 .
C11B H11D 0.9700 .
C12B H12C 0.9700 .
C12B H12D 0.9700 .
C13B H13C 0.9700 .
C13B H13D 0.9700 .
NiC N5C 2.041(16) .
NiC N2C 2.042(12) .
NiC N3C 2.053(15) .
NiC N4C 2.094(12) .
NiC O11 2.165(13) .
NiC O1 2.183(13) .
N1C C5C 1.41(2) .
N1C C13C 1.44(2) .
N1C C4C 1.47(2) .
N2C C6C 1.45(2) .
N2C C5C 1.53(2) .
N2C H2C 0.9100 .
N3C C8C 1.475(19) .
N3C C7C 1.518(19) .
N3C H3C 0.9100 .
N4C C10C 1.47(2) .
N4C C11C 1.53(2) .
N4C H4C 0.9100 .
N5C C12C 1.472(18) .
N5C C13C 1.491(19) .
N5C H5C 0.9100 .
C1C C1A 1.33(3) 2_665
C1C C3C 1.41(3) .
C1C H1C 0.9300 .
C2C C2A 1.35(3) 2_665
C2C C3C 1.38(3) .
C2C H2C1 0.9300 .
C3C C4C 1.44(3) .
C4C H4C1 0.9700 .
C4C H4C2 0.9700 .
C5C H5C1 0.9700 .
C5C H5C2 0.9700 .
C6C C7C 1.48(2) .
C6C H6C1 0.9700 .
C6C H6C2 0.9700 .
C7C H7C1 0.9700 .
C7C H7C2 0.9700 .
C8C C9C 1.54(2) .
C8C H8C1 0.9700 .
C8C H8C2 0.9700 .
C9C C10C 1.46(2) .
C9C H9C1 0.9700 .
C9C H9C2 0.9700 .
C10C H10E 0.9700 .
C10C H10F 0.9700 .
C11C C12C 1.52(3) .
C11C H11E 0.9700 .
C11C H11F 0.9700 .
C12C H12E 0.9700 .
C12C H12F 0.9700 .
C13C H13E 0.9700 .
C13C H13F 0.9700 .
O1 C1 1.26(2) .
O2 C1 1.240(18) .
O3 C2 1.244(18) .
O4 C2 1.229(19) .
O5 C3 1.31(2) .
O6 C3 1.22(2) .
O7 C10 1.263(19) .
O8 C10 1.228(18) .
O9 C11 1.21(2) .
O10 C11 1.27(2) .
O11 C12 1.297(18) .
O12 C12 1.21(2) .
C1 C4 1.46(2) 1_545
C2 C6 1.49(2) .
C3 C8 1.54(3) .
C4 C5 1.363(19) .
C4 C9 1.37(2) .
C4 C1 1.46(2) 1_565
C5 C6 1.39(2) .
C5 H5 0.9300 .
C6 C7 1.36(2) .
C7 C8 1.46(2) .
C7 H7 0.9300 .
C8 C9 1.39(2) .
C9 H9 0.9300 .
C10 C13 1.52(2) 1_465
C11 C15 1.47(2) .
C12 C17 1.52(2) .
C13 C18 1.39(2) .
C13 C14 1.39(2) .
C13 C10 1.52(2) 1_645
C14 C15 1.384(19) .
C14 H14 0.9300 .
C15 C16 1.32(2) .
C16 C17 1.42(2) .
C16 H16 0.9300 .
C17 C18 1.406(19) .
C18 H18 0.9300 .
C19 C24 1.313(14) .
C19 C20 1.324(13) .
C19 H19 0.9300 .
C20 C21 1.314(14) .
C20 H20 0.9300 .
C21 C22 1.303(14) .
C21 H21 0.9300 .
C22 C23 1.317(15) .
C22 H22 0.9300 .
C23 C24 1.316(14) .
C23 H23 0.9300 .
C24 H24 0.9300 .
C25 C30 1.313(14) .
C25 C26 1.325(14) .
C25 H25 0.9300 .
C26 C27 1.319(14) .
C26 H26 0.9300 .
C27 C28 1.316(14) .
C27 H27 0.9300 .
C28 C29 1.320(14) .
C28 H28 0.9300 .
C29 C30 1.326(14) .
C29 H29 0.9300 .
C30 H30 0.9300 .
C31 C36 1.303(14) .
C31 C32 1.306(14) .
C31 H31 0.9300 .
C32 C33 1.309(14) .
C32 H32 0.9300 .
C33 C34 1.310(14) .
C33 H33 0.9300 .
C34 C35 1.307(14) .
C34 H34 0.9300 .
C35 C36 1.301(14) .
C35 H35 0.9300 .
C36 H36 0.9300 .
C37 C42 1.320(14) .
C37 C38 1.322(14) .
C37 H37 0.9300 .
C38 C39 1.318(14) .
C38 H38 0.9300 .
C39 C40 1.316(14) .
C39 H39 0.9300 .
C40 C41 1.317(14) .
C40 H40 0.9300 .
C41 C42 1.322(14) .
C41 H41 0.9300 .
C42 H42 0.9300 .
C43 C48 1.323(15) .
C43 C44 1.325(15) .
C43 H43 0.9300 .
C44 C45 1.319(15) .
C44 H44 0.9300 .
C45 C46 1.316(15) .
C45 H45 0.9300 .
C46 C47 1.319(15) .
C46 H46 0.9300 .
C47 C48 1.325(15) .
C47 H47 0.9300 .
C48 H48 0.9300 .
C49 C54 1.307(14) .
C49 C50 1.328(14) .
C49 H49 0.9300 .
C50 C51 1.318(14) .
C50 H50 0.9300 .
C51 C52 1.320(14) .
C51 H51 0.9300 .
C52 C53 1.322(14) .
C52 H52 0.9300 .
C53 C54 1.324(14) .
C53 H53 0.9300 .
C54 H54 0.9300 .
C55 C60 1.313(14) .
C55 C56 1.318(14) .
C55 H55 0.9300 .
C56 C57 1.314(14) .
C56 H56 0.9300 .
C57 C58 1.317(15) .
C57 H57 0.9300 .
C58 C59 1.323(15) .
C58 H58 0.9300 .
C59 C60 1.320(14) .
C59 H59 0.9300 .
C60 H60 0.9300 .
